data_7153306
loop_
_publ_author_name
'He, Hu'
'Dai, Li-Xin'
'You, Shu-Li'

_publ_section_title
;
 Intramolecular Michael addition reaction for the synthesis of
 benzylbutyrolactones.
;
_journal_issue 14
_journal_name_full 'Organic &amp; biomolecular chemistry'
_journal_page_first 3207
_journal_page_last 3210
_journal_paper_doi 10.1039/b924770j
_journal_volume 8
_journal_year 2010
_chemical_formula_sum 'C15 H15 N O5'
_chemical_formula_weight 289.28
_chemical_name_systematic
;
?
;
_space_group_IT_number 14
_symmetry_cell_setting monoclinic
_symmetry_space_group_name_Hall '-P 2ybc'
_symmetry_space_group_name_H-M 'P 1 21/c 1'
_atom_sites_solution_hydrogens geom
_atom_sites_solution_primary direct
_atom_sites_solution_secondary difmap
_audit_creation_method SHELXL-97
_cell_angle_alpha 90.00
_cell_angle_beta 96.661(2)
_cell_angle_gamma 90.00
_cell_formula_units_Z 4
_cell_length_a 6.8274(9)
_cell_length_b 8.8266(11)
_cell_length_c 23.345(3)
_cell_measurement_reflns_used 2057
_cell_measurement_temperature 293(2)
_cell_measurement_theta_max 47.521
_cell_measurement_theta_min 4.938
_cell_volume 1397.3(3)
_computing_cell_refinement 'Bruker SMART'
_computing_data_collection 'Bruker SMART'
_computing_data_reduction 'Bruker SHELXTL'
_computing_molecular_graphics 'Bruker SHELXTL'
_computing_publication_material 'Bruker SHELXTL'
_computing_structure_refinement 'SHELXL-97 (Sheldrick, 1997)'
_computing_structure_solution 'SHELXS-97 (Sheldrick, 1990)'
_diffrn_ambient_temperature 293(2)
_diffrn_measured_fraction_theta_full 0.999
_diffrn_measured_fraction_theta_max 0.999
_diffrn_measurement_device_type 'CCD area detector'
_diffrn_measurement_method 'phi and omega scans'
_diffrn_radiation_monochromator graphite
_diffrn_radiation_source 'fine-focus sealed tube'
_diffrn_radiation_type MoK\a
_diffrn_radiation_wavelength 0.71073
_diffrn_reflns_av_R_equivalents 0.0997
_diffrn_reflns_av_sigmaI/netI 0.0732
_diffrn_reflns_limit_h_max 8
_diffrn_reflns_limit_h_min -8
_diffrn_reflns_limit_k_max 10
_diffrn_reflns_limit_k_min -5
_diffrn_reflns_limit_l_max 28
_diffrn_reflns_limit_l_min -28
_diffrn_reflns_number 7130
_diffrn_reflns_theta_full 25.48
_diffrn_reflns_theta_max 25.48
_diffrn_reflns_theta_min 1.76
_exptl_absorpt_coefficient_mu 0.104
_exptl_absorpt_correction_T_max 1.0000
_exptl_absorpt_correction_T_min 0.7612
_exptl_absorpt_correction_type empirical
_exptl_absorpt_process_details sadabs
_exptl_crystal_colour colorless
_exptl_crystal_density_diffrn 1.375
_exptl_crystal_density_method 'not measured'
_exptl_crystal_description prismatic
_exptl_crystal_F_000 608
_exptl_crystal_size_max 0.304
_exptl_crystal_size_mid 0.168
_exptl_crystal_size_min 0.155
_refine_diff_density_max 0.180
_refine_diff_density_min -0.202
_refine_diff_density_rms 0.046
_refine_ls_extinction_method none
_refine_ls_goodness_of_fit_ref 1.081
_refine_ls_hydrogen_treatment constr
_refine_ls_matrix_type full
_refine_ls_number_parameters 190
_refine_ls_number_reflns 2597
_refine_ls_number_restraints 0
_refine_ls_restrained_S_all 1.081
_refine_ls_R_factor_all 0.0808
_refine_ls_R_factor_gt 0.0632
_refine_ls_shift/su_max 0.002
_refine_ls_shift/su_mean 0.000
_refine_ls_structure_factor_coef Fsqd
_refine_ls_weighting_details 'calc w=1/[\s^2^(Fo^2^)+(0.0652P)^2^+0.2079P] where P=(Fo^2^+2Fc^2^)/3'
_refine_ls_weighting_scheme calc
_refine_ls_wR_factor_gt 0.1538
_refine_ls_wR_factor_ref 0.1656
_reflns_number_gt 2003
_reflns_number_total 2597
_reflns_threshold_expression >2sigma(I)
_cod_data_source_file b924770j.txt
_cod_data_source_block cd28519
_cod_depositor_comments
;
The following automatic conversions were performed:

'_symmetry_cell_setting' value 'Monoclinic' changed to 'monoclinic'
according to /home/saulius/struct/CIF-dictionaries/cif_core.dic
dictionary named 'cif_core.dic' version 2.4.2 from 2011-04-26.

Automatic conversion script
Id: cif_fix_values 1891 2012-01-12 08:04:46Z andrius 
;
_cod_original_sg_symbol_H-M P2(1)/c
_cod_database_code 7153306

loop_
_symmetry_equiv_pos_as_xyz
'x, y, z'
'-x, y+1/2, -z+1/2'
'-x, -y, -z'
'x, -y-1/2, z-1/2'

loop_
_atom_site_label
_atom_site_type_symbol
_atom_site_fract_x
_atom_site_fract_y
_atom_site_fract_z
_atom_site_U_iso_or_equiv
_atom_site_adp_type
_atom_site_occupancy
_atom_site_symmetry_multiplicity
_atom_site_calc_flag
_atom_site_refinement_flags
N1 N 0.2540(3) 0.5493(4) -0.06198(12) 0.0842(8) Uani 1 1 d .
O1 O 0.3367(4) -0.2699(2) 0.12796(10) 0.1119(9) Uani 1 1 d .
O2 O 0.6605(3) -0.1371(2) 0.25404(9) 0.0883(7) Uani 1 1 d .
O3 O 0.6869(3) -0.0332(2) 0.16870(9) 0.0748(6) Uani 1 1 d .
O4 O 0.2725(3) 0.6793(3) -0.04434(12) 0.1077(9) Uani 1 1 d .
O5 O 0.2415(5) 0.5160(4) -0.11240(11) 0.1306(10) Uani 1 1 d .
C1 C 0.2818(4) -0.2092(3) 0.16866(10) 0.0580(6) Uani 1 1 d .
C2 C 0.1311(4) -0.2650(3) 0.20421(11) 0.0670(7) Uani 1 1 d .
H2A H 0.1440 -0.3734 0.2104 0.080 Uiso 1 1 calc R
H2B H -0.0006 -0.2434 0.1858 0.080 Uiso 1 1 calc R
C3 C 0.1712(4) -0.1803(3) 0.26070(11) 0.0689(7) Uani 1 1 d .
H3A H 0.0516 -0.1692 0.2790 0.083 Uiso 1 1 calc R
H3B H 0.2694 -0.2324 0.2869 0.083 Uiso 1 1 calc R
C4 C 0.2466(4) -0.0278(3) 0.24350(10) 0.0604(7) Uani 1 1 d .
H4A H 0.3301 0.0174 0.2754 0.073 Uiso 1 1 calc R
H4B H 0.1375 0.0403 0.2321 0.073 Uiso 1 1 calc R
C5 C 0.3639(3) -0.0570(2) 0.19307(9) 0.0460(5) Uani 1 1 d .
C6 C 0.5821(4) -0.0827(2) 0.21024(12) 0.0610(7) Uani 1 1 d .
C7 C 0.5569(4) 0.0343(3) 0.12228(12) 0.0650(7) Uani 1 1 d .
H7A H 0.5334 -0.0352 0.0900 0.078 Uiso 1 1 calc R
H7B H 0.6136 0.1268 0.1090 0.078 Uiso 1 1 calc R
C8 C 0.3668(3) 0.0676(2) 0.14755(9) 0.0463(5) Uani 1 1 d .
H8 H 0.3825 0.1649 0.1677 0.056 Uiso 1 1 calc R
C9 C 0.1884(4) 0.0793(3) 0.10293(10) 0.0596(6) Uani 1 1 d .
H9A H 0.1690 -0.0169 0.0830 0.072 Uiso 1 1 calc R
H9B H 0.0727 0.0987 0.1223 0.072 Uiso 1 1 calc R
C10 C 0.2077(3) 0.2026(2) 0.05938(9) 0.0484(5) Uani 1 1 d .
C11 C 0.2277(3) 0.3525(3) 0.07636(9) 0.0546(6) Uani 1 1 d .
H11 H 0.2295 0.3769 0.1152 0.066 Uiso 1 1 calc R
C12 C 0.2450(3) 0.4653(3) 0.03713(10) 0.0578(6) Uani 1 1 d .
H12 H 0.2591 0.5657 0.0490 0.069 Uiso 1 1 calc R
C13 C 0.2410(3) 0.4276(3) -0.02005(10) 0.0588(6) Uani 1 1 d .
C14 C 0.2247(4) 0.2811(3) -0.03833(10) 0.0679(7) Uani 1 1 d .
H14 H 0.2249 0.2574 -0.0771 0.081 Uiso 1 1 calc R
C15 C 0.2078(4) 0.1691(3) 0.00162(10) 0.0634(7) Uani 1 1 d .
H15 H 0.1962 0.0688 -0.0105 0.076 Uiso 1 1 calc R

loop_
_atom_site_aniso_label
_atom_site_aniso_U_11
_atom_site_aniso_U_22
_atom_site_aniso_U_33
_atom_site_aniso_U_23
_atom_site_aniso_U_13
_atom_site_aniso_U_12
N1 0.0647(15) 0.112(2) 0.0762(18) 0.0427(17) 0.0105(12) 0.0147(14)
O1 0.178(2) 0.0631(13) 0.1076(17) -0.0409(12) 0.0718(17) -0.0328(14)
O2 0.0845(13) 0.0770(13) 0.0990(16) 0.0399(11) -0.0081(11) 0.0047(10)
O3 0.0591(10) 0.0691(12) 0.0978(14) 0.0287(10) 0.0156(10) 0.0066(8)
O4 0.0965(17) 0.0946(17) 0.132(2) 0.0531(16) 0.0118(14) 0.0014(13)
O5 0.160(3) 0.170(3) 0.0624(15) 0.0497(16) 0.0177(15) 0.0156(19)
C1 0.0801(17) 0.0383(12) 0.0576(15) -0.0059(10) 0.0161(12) -0.0046(11)
C2 0.0699(16) 0.0558(15) 0.0759(18) 0.0058(13) 0.0109(13) -0.0128(12)
C3 0.0731(17) 0.0761(18) 0.0605(16) 0.0141(13) 0.0209(13) -0.0017(13)
C4 0.0845(17) 0.0533(14) 0.0457(13) -0.0013(10) 0.0170(12) 0.0104(12)
C5 0.0605(13) 0.0342(11) 0.0442(12) -0.0018(9) 0.0098(10) 0.0015(9)
C6 0.0705(16) 0.0388(12) 0.0737(17) 0.0112(11) 0.0081(13) -0.0002(11)
C7 0.0687(16) 0.0615(15) 0.0677(16) 0.0141(12) 0.0198(13) 0.0001(12)
C8 0.0583(13) 0.0379(11) 0.0431(12) -0.0010(9) 0.0077(10) -0.0022(9)
C9 0.0630(14) 0.0622(15) 0.0527(13) 0.0022(11) 0.0024(11) -0.0114(11)
C10 0.0476(12) 0.0564(13) 0.0400(12) -0.0006(10) 0.0001(9) -0.0006(9)
C11 0.0645(14) 0.0619(15) 0.0368(12) -0.0020(11) 0.0027(10) 0.0074(11)
C12 0.0608(14) 0.0534(14) 0.0578(15) 0.0035(11) 0.0001(11) 0.0055(11)
C13 0.0477(13) 0.0776(17) 0.0509(14) 0.0187(13) 0.0046(10) 0.0090(11)
C14 0.0800(18) 0.085(2) 0.0384(13) -0.0014(13) 0.0049(12) 0.0114(14)
C15 0.0769(17) 0.0644(15) 0.0473(14) -0.0056(12) 0.0003(12) 0.0020(12)

loop_
_atom_type_symbol
_atom_type_description
_atom_type_scat_dispersion_real
_atom_type_scat_dispersion_imag
_atom_type_scat_source
C C 0.0033 0.0016 'International Tables Vol C Tables 4.2.6.8 and 6.1.1.4'
H H 0.0000 0.0000 'International Tables Vol C Tables 4.2.6.8 and 6.1.1.4'
N N 0.0061 0.0033 'International Tables Vol C Tables 4.2.6.8 and 6.1.1.4'
O O 0.0106 0.0060 'International Tables Vol C Tables 4.2.6.8 and 6.1.1.4'

loop_
_geom_angle_atom_site_label_1
_geom_angle_atom_site_label_2
_geom_angle_atom_site_label_3
_geom_angle
O5 N1 O4 123.4(3)
O5 N1 C13 118.1(3)
O4 N1 C13 118.5(3)
C6 O3 C7 110.05(19)
O1 C1 C2 127.1(2)
O1 C1 C5 123.7(2)
C2 C1 C5 109.3(2)
C1 C2 C3 104.9(2)
C1 C2 H2A 110.8
C3 C2 H2A 110.8
C1 C2 H2B 110.8
C3 C2 H2B 110.8
H2A C2 H2B 108.8
C4 C3 C2 103.95(19)
C4 C3 H3A 111.0
C2 C3 H3A 111.0
C4 C3 H3B 111.0
C2 C3 H3B 111.0
H3A C3 H3B 109.0
C3 C4 C5 106.31(18)
C3 C4 H4A 110.5
C5 C4 H4A 110.5
C3 C4 H4B 110.5
C5 C4 H4B 110.5
H4A C4 H4B 108.7
C6 C5 C4 114.2(2)
C6 C5 C8 101.52(17)
C4 C5 C8 117.76(17)
C6 C5 C1 105.83(17)
C4 C5 C1 103.46(18)
C8 C5 C1 113.79(18)
O2 C6 O3 121.6(2)
O2 C6 C5 127.9(2)
O3 C6 C5 110.5(2)
O3 C7 C8 105.47(19)
O3 C7 H7A 110.6
C8 C7 H7A 110.6
O3 C7 H7B 110.6
C8 C7 H7B 110.6
H7A C7 H7B 108.8
C9 C8 C7 113.8(2)
C9 C8 C5 116.95(18)
C7 C8 C5 102.21(17)
C9 C8 H8 107.8
C7 C8 H8 107.8
C5 C8 H8 107.8
C10 C9 C8 112.84(19)
C10 C9 H9A 109.0
C8 C9 H9A 109.0
C10 C9 H9B 109.0
C8 C9 H9B 109.0
H9A C9 H9B 107.8
C15 C10 C11 118.3(2)
C15 C10 C9 121.0(2)
C11 C10 C9 120.8(2)
C12 C11 C10 121.2(2)
C12 C11 H11 119.4
C10 C11 H11 119.4
C11 C12 C13 118.7(2)
C11 C12 H12 120.6
C13 C12 H12 120.6
C14 C13 C12 121.8(2)
C14 C13 N1 119.8(3)
C12 C13 N1 118.4(3)
C13 C14 C15 118.8(2)
C13 C14 H14 120.6
C15 C14 H14 120.6
C14 C15 C10 121.2(2)
C14 C15 H15 119.4
C10 C15 H15 119.4

loop_
_geom_bond_atom_site_label_1
_geom_bond_atom_site_label_2
_geom_bond_distance
N1 O5 1.207(4)
N1 O4 1.220(3)
N1 C13 1.463(3)
O1 C1 1.189(3)
O2 C6 1.198(3)
O3 C6 1.343(3)
O3 C7 1.447(3)
C1 C2 1.479(3)
C1 C5 1.539(3)
C2 C3 1.513(4)
C2 H2A 0.9700
C2 H2B 0.9700
C3 C4 1.512(3)
C3 H3A 0.9700
C3 H3B 0.9700
C4 C5 1.521(3)
C4 H4A 0.9700
C4 H4B 0.9700
C5 C6 1.514(3)
C5 C8 1.531(3)
C7 C8 1.515(3)
C7 H7A 0.9700
C7 H7B 0.9700
C8 C9 1.511(3)
C8 H8 0.9800
C9 C10 1.506(3)
C9 H9A 0.9700
C9 H9B 0.9700
C10 C15 1.381(3)
C10 C11 1.383(3)
C11 C12 1.367(3)
C11 H11 0.9300
C12 C13 1.373(3)
C12 H12 0.9300
C13 C14 1.362(4)
C14 C15 1.373(3)
C14 H14 0.9300
C15 H15 0.9300

loop_
_geom_hbond_atom_site_label_D
_geom_hbond_atom_site_label_H
_geom_hbond_atom_site_label_A
_geom_hbond_distance_DH
_geom_hbond_distance_HA
_geom_hbond_distance_DA
_geom_hbond_angle_DHA
_geom_hbond_site_symmetry_A
C12 H12 O1 0.93 2.36 3.169(3) 145.6 1_565
C8 H8 O2 0.98 2.57 3.494(3) 157.4 2_655

loop_
_geom_torsion_atom_site_label_1
_geom_torsion_atom_site_label_2
_geom_torsion_atom_site_label_3
_geom_torsion_atom_site_label_4
_geom_torsion
O1 C1 C2 C3 159.5(3)
C5 C1 C2 C3 -19.4(3)
C1 C2 C3 C4 32.8(3)
C2 C3 C4 C5 -34.4(3)
C3 C4 C5 C6 -92.4(2)
C3 C4 C5 C8 148.6(2)
C3 C4 C5 C1 22.2(2)
O1 C1 C5 C6 -60.1(3)
C2 C1 C5 C6 118.9(2)
O1 C1 C5 C4 179.4(3)
C2 C1 C5 C4 -1.6(3)
O1 C1 C5 C8 50.5(3)
C2 C1 C5 C8 -130.5(2)
C7 O3 C6 O2 -176.9(2)
C7 O3 C6 C5 2.5(3)
C4 C5 C6 O2 30.2(3)
C8 C5 C6 O2 158.1(3)
C1 C5 C6 O2 -82.9(3)
C4 C5 C6 O3 -149.05(19)
C8 C5 C6 O3 -21.2(2)
C1 C5 C6 O3 97.8(2)
C6 O3 C7 C8 17.9(3)
O3 C7 C8 C9 -157.00(19)
O3 C7 C8 C5 -30.0(2)
C6 C5 C8 C9 155.0(2)
C4 C5 C8 C9 -79.5(3)
C1 C5 C8 C9 41.8(3)
C6 C5 C8 C7 30.1(2)
C4 C5 C8 C7 155.6(2)
C1 C5 C8 C7 -83.1(2)
C7 C8 C9 C10 -59.7(3)
C5 C8 C9 C10 -178.64(19)
C8 C9 C10 C15 117.7(2)
C8 C9 C10 C11 -61.7(3)
C15 C10 C11 C12 0.8(3)
C9 C10 C11 C12 -179.9(2)
C10 C11 C12 C13 0.4(3)
C11 C12 C13 C14 -1.4(4)
C11 C12 C13 N1 178.3(2)
O5 N1 C13 C14 3.0(4)
O4 N1 C13 C14 -178.6(3)
O5 N1 C13 C12 -176.7(3)
O4 N1 C13 C12 1.7(4)
C12 C13 C14 C15 1.3(4)
N1 C13 C14 C15 -178.4(2)
C13 C14 C15 C10 -0.2(4)
C11 C10 C15 C14 -0.9(4)
C9 C10 C15 C14 179.8(2)
